data_7047145
loop_
_publ_author_name
'Liu, Na'
'Liu, Bo'
'Cui, Dongmei'

_publ_section_title
;
 Alkaline earth metal complexes stabilized by amidine and guanidine
 ligands: synthesis, structure and their catalytic activity towards
 polymerization of rac-lactide.
;
_journal_issue 36
_journal_name_full 'Dalton transactions (Cambridge, England : 2003)'
_journal_page_first 12623
_journal_page_last 12632
_journal_paper_doi 10.1039/c8dt01434e
_journal_volume 47
_journal_year 2018
_chemical_formula_sum 'C23 H38 Ca N4 O2 Si2'
_chemical_formula_weight 498.83
_space_group_crystal_system orthorhombic
_space_group_IT_number 56
_space_group_name_Hall '-P 2ab 2ac'
_space_group_name_H-M_alt 'P c c n'
_symmetry_space_group_name_Hall '-P 2ab 2ac'
_symmetry_space_group_name_H-M 'P c c n'
_atom_sites_solution_hydrogens geom
_audit_creation_method SHELXL-2014/7
_audit_update_record
;
2018-07-24 deposited with the CCDC.
2018-07-26 downloaded from the CCDC.
;
_cell_angle_alpha 90
_cell_angle_beta 90
_cell_angle_gamma 90
_cell_formula_units_Z 8
_cell_length_a 14.8204(14)
_cell_length_b 15.7062(15)
_cell_length_c 29.189(3)
_cell_measurement_reflns_used 5407
_cell_measurement_temperature 184.5(2)
_cell_measurement_theta_max 22.56
_cell_measurement_theta_min 2.35
_cell_volume 6794.4(11)
_computing_cell_refinement 'Bruker SMART'
_computing_data_collection 'Bruker SMART'
_computing_data_reduction 'Bruker SAINT'
_computing_molecular_graphics 'Bruker SHELXTL'
_computing_publication_material 'Bruker SHELXTL'
_computing_structure_refinement 'SHELXL-2014/7 (Sheldrick, 2014)'
_computing_structure_solution 'Bruker SHELXTL'
_diffrn_ambient_temperature 184.5(2)
_diffrn_measured_fraction_theta_full 0.999
_diffrn_measured_fraction_theta_max 0.998
_diffrn_measurement_device_type 'CCD area detector'
_diffrn_measurement_method 'phi and omega scans'
_diffrn_radiation_type MoK\a
_diffrn_radiation_wavelength 0.71073
_diffrn_reflns_av_R_equivalents 0.0580
_diffrn_reflns_av_unetI/netI 0.0453
_diffrn_reflns_Laue_measured_fraction_full 0.999
_diffrn_reflns_Laue_measured_fraction_max 0.998
_diffrn_reflns_limit_h_max 18
_diffrn_reflns_limit_h_min -17
_diffrn_reflns_limit_k_max 19
_diffrn_reflns_limit_k_min -17
_diffrn_reflns_limit_l_max 34
_diffrn_reflns_limit_l_min -36
_diffrn_reflns_number 35714
_diffrn_reflns_point_group_measured_fraction_full 0.999
_diffrn_reflns_point_group_measured_fraction_max 0.998
_diffrn_reflns_theta_full 25.242
_diffrn_reflns_theta_max 26.396
_diffrn_reflns_theta_min 1.889
_exptl_absorpt_coefficient_mu 0.276
_exptl_absorpt_correction_type multi-scan
_exptl_absorpt_process_details SADABS
_exptl_crystal_colour colorless
_exptl_crystal_density_diffrn 0.975
_exptl_crystal_description block
_exptl_crystal_F_000 2144
_exptl_crystal_size_max 0.200
_exptl_crystal_size_mid 0.180
_exptl_crystal_size_min 0.150
_exptl_transmission_factor_max 0.788
_exptl_transmission_factor_min 0.729
_refine_diff_density_max 0.943
_refine_diff_density_min -0.304
_refine_diff_density_rms 0.072
_refine_ls_extinction_method none
_refine_ls_goodness_of_fit_ref 1.029
_refine_ls_hydrogen_treatment constr
_refine_ls_matrix_type full
_refine_ls_number_parameters 297
_refine_ls_number_reflns 6960
_refine_ls_number_restraints 0
_refine_ls_restrained_S_all 1.029
_refine_ls_R_factor_all 0.0979
_refine_ls_R_factor_gt 0.0645
_refine_ls_shift/su_max 0.001
_refine_ls_shift/su_mean 0.000
_refine_ls_structure_factor_coef Fsqd
_refine_ls_weighting_details 'w=1/[\s^2^(Fo^2^)+(0.1136P)^2^+2.9053P] where P=(Fo^2^+2Fc^2^)/3'
_refine_ls_weighting_scheme calc
_refine_ls_wR_factor_gt 0.1790
_refine_ls_wR_factor_ref 0.2047
_reflns_Friedel_coverage 0.000
_reflns_number_gt 4544
_reflns_number_total 6960
_reflns_threshold_expression 'I > 2\s(I)'
_cod_data_source_file c8dt01434e2.cif
_cod_data_source_block complex7
_cod_depositor_comments 'Adding full bibliography for 7047143--7047148.cif.'
_cod_original_cell_volume 6794.3(11)
_cod_database_code 7047145
_shelx_shelxl_version_number 2014/7
_shelx_space_group_comment
;
The symmetry employed for this shelxl refinement is uniquely defined
by the following loop, which should always be used as a source of
symmetry information in preference to the above space-group names.
They are only intended as comments.
;
_shelx_estimated_absorpt_t_min 0.947
_shelx_estimated_absorpt_t_max 0.960

loop_
_space_group_symop_operation_xyz
'x, y, z'
'-x+1/2, -y+1/2, z'
'-x, y+1/2, -z+1/2'
'x+1/2, -y, -z+1/2'
'-x, -y, -z'
'x-1/2, y-1/2, -z'
'x, -y-1/2, z-1/2'
'-x-1/2, y, z-1/2'

loop_
_atom_site_label
_atom_site_type_symbol
_atom_site_fract_x
_atom_site_fract_y
_atom_site_fract_z
_atom_site_U_iso_or_equiv
_atom_site_adp_type
_atom_site_occupancy
_atom_site_site_symmetry_order
_atom_site_calc_flag
_atom_site_refinement_flags_posn
_atom_site_refinement_flags_adp
Ca1 Ca 0.25577(4) 0.14152(4) 0.09693(2) 0.03260(19) Uani 1 1 d . .
N1 N 0.2700(2) -0.00563(17) 0.10323(10) 0.0459(7) Uani 1 1 d . .
Si1 Si 0.18101(9) -0.06921(7) 0.10682(5) 0.0681(4) Uani 1 1 d . .
H1 H 0.1278 -0.0333 0.1020 0.082 Uiso 1 1 calc R U
C20 C 0.1750(6) -0.1546(4) 0.0645(3) 0.164(4) Uani 1 1 d . .
H20A H 0.2181 -0.1442 0.0406 0.246 Uiso 1 1 calc R U
H20B H 0.1154 -0.1566 0.0516 0.246 Uiso 1 1 calc R U
H20C H 0.1882 -0.2080 0.0790 0.246 Uiso 1 1 calc R U
C21 C 0.1645(4) -0.1235(4) 0.1632(2) 0.111(2) Uani 1 1 d . .
H21A H 0.2156 -0.1592 0.1696 0.167 Uiso 1 1 calc R U
H21B H 0.1109 -0.1576 0.1621 0.167 Uiso 1 1 calc R U
H21C H 0.1587 -0.0815 0.1869 0.167 Uiso 1 1 calc R U
Si2 Si 0.38097(8) -0.02469(6) 0.10353(3) 0.0499(3) Uani 1 1 d . .
H2 H 0.4094 0.0307 0.1090 0.060 Uiso 1 1 calc R U
C22 C 0.4242(4) -0.0953(3) 0.14961(14) 0.0852(16) Uani 1 1 d . .
H22A H 0.4044 -0.0743 0.1788 0.128 Uiso 1 1 calc R U
H22B H 0.4889 -0.0961 0.1487 0.128 Uiso 1 1 calc R U
H22C H 0.4015 -0.1519 0.1451 0.128 Uiso 1 1 calc R U
C23 C 0.4297(3) -0.0637(3) 0.04900(13) 0.0795(14) Uani 1 1 d . .
H23A H 0.4073 -0.1198 0.0427 0.119 Uiso 1 1 calc R U
H23B H 0.4943 -0.0654 0.0515 0.119 Uiso 1 1 calc R U
H23C H 0.4129 -0.0260 0.0246 0.119 Uiso 1 1 calc R U
N2 N 0.13274(17) 0.22753(16) 0.12340(8) 0.0335(6) Uani 1 1 d . .
C1 C 0.0998(2) 0.23091(19) 0.16864(10) 0.0359(7) Uani 1 1 d . .
C2 C 0.0292(2) 0.2807(2) 0.18480(11) 0.0436(8) Uani 1 1 d . .
H2A H -0.0046 0.3131 0.1644 0.052 Uiso 1 1 calc R U
C3 C 0.0086(3) 0.2824(2) 0.23172(12) 0.0552(10) Uani 1 1 d . .
H3 H -0.0390 0.3155 0.2423 0.066 Uiso 1 1 calc R U
C4 C 0.0587(3) 0.2352(2) 0.26201(12) 0.0590(10) Uani 1 1 d . .
H4 H 0.0445 0.2361 0.2930 0.071 Uiso 1 1 calc R U
C5 C 0.1299(3) 0.1863(2) 0.24683(11) 0.0528(9) Uani 1 1 d . .
H5 H 0.1638 0.1547 0.2676 0.063 Uiso 1 1 calc R U
C6 C 0.1507(2) 0.18446(19) 0.20056(10) 0.0379(7) Uani 1 1 d . .
O1 O 0.22080(16) 0.13812(13) 0.18221(7) 0.0426(6) Uani 1 1 d . .
C7 C 0.2766(3) 0.0912(2) 0.21358(11) 0.0554(10) Uani 1 1 d . .
H7A H 0.3226 0.0614 0.1968 0.083 Uiso 1 1 calc R U
H7B H 0.2401 0.0509 0.2300 0.083 Uiso 1 1 calc R U
H7C H 0.3042 0.1298 0.2349 0.083 Uiso 1 1 calc R U
N3 N 0.35936(17) 0.22286(16) 0.05274(8) 0.0363(6) Uani 1 1 d . .
C15 C 0.4150(2) 0.25217(18) 0.08517(10) 0.0329(7) Uani 1 1 d . .
N4 N 0.50551(17) 0.26134(17) 0.08100(9) 0.0380(6) Uani 1 1 d . .
C16 C 0.5574(2) 0.2057(2) 0.05027(11) 0.0496(9) Uani 1 1 d . .
H16A H 0.5831 0.2398 0.0258 0.060 Uiso 1 1 calc R U
H16B H 0.5170 0.1644 0.0365 0.060 Uiso 1 1 calc R U
C17 C 0.6320(3) 0.1594(4) 0.07477(17) 0.0881(16) Uani 1 1 d . .
H17A H 0.6743 0.1377 0.0528 0.132 Uiso 1 1 calc R U
H17B H 0.6071 0.1130 0.0920 0.132 Uiso 1 1 calc R U
H17C H 0.6623 0.1980 0.0951 0.132 Uiso 1 1 calc R U
C18 C 0.5545(3) 0.3275(3) 0.10595(11) 0.0528(9) Uani 1 1 d . .
H18A H 0.6003 0.3011 0.1249 0.063 Uiso 1 1 calc R U
H18B H 0.5129 0.3574 0.1260 0.063 Uiso 1 1 calc R U
C19 C 0.5992(4) 0.3913(3) 0.07385(15) 0.0869(16) Uani 1 1 d . .
H19A H 0.5540 0.4180 0.0552 0.130 Uiso 1 1 calc R U
H19B H 0.6417 0.3622 0.0546 0.130 Uiso 1 1 calc R U
H19C H 0.6300 0.4338 0.0916 0.130 Uiso 1 1 calc R U
C8 C 0.3725(2) 0.2244(2) 0.00543(10) 0.0383(7) Uani 1 1 d . .
C9 C 0.4236(3) 0.2813(3) -0.02014(13) 0.0663(11) Uani 1 1 d . .
H9 H 0.4575 0.3228 -0.0052 0.080 Uiso 1 1 calc R U
C10 C 0.4248(3) 0.2772(4) -0.06825(15) 0.0824(15) Uani 1 1 d . .
H10 H 0.4605 0.3149 -0.0848 0.099 Uiso 1 1 calc R U
C11 C 0.3753(3) 0.2202(4) -0.09002(14) 0.0801(16) Uani 1 1 d . .
H11 H 0.3742 0.2199 -0.1219 0.096 Uiso 1 1 calc R U
C12 C 0.3254(4) 0.1614(3) -0.06630(14) 0.0765(15) Uani 1 1 d . .
H12 H 0.2932 0.1196 -0.0819 0.092 Uiso 1 1 calc R U
C13 C 0.3234(3) 0.1645(2) -0.01886(11) 0.0526(10) Uani 1 1 d . .
O2 O 0.2710(2) 0.11157(15) 0.00861(9) 0.0602(7) Uani 1 1 d . .
C14 C 0.2186(5) 0.0428(3) -0.01265(18) 0.107(2) Uani 1 1 d . .
H14A H 0.2589 -0.0005 -0.0236 0.160 Uiso 1 1 calc R U
H14B H 0.1844 0.0652 -0.0378 0.160 Uiso 1 1 calc R U
H14C H 0.1783 0.0187 0.0096 0.160 Uiso 1 1 calc R U

loop_
_atom_site_aniso_label
_atom_site_aniso_U_11
_atom_site_aniso_U_22
_atom_site_aniso_U_33
_atom_site_aniso_U_23
_atom_site_aniso_U_13
_atom_site_aniso_U_12
Ca1 0.0416(4) 0.0241(3) 0.0321(3) -0.0013(2) -0.0013(3) 0.0028(2)
N1 0.063(2) 0.0279(14) 0.0466(16) -0.0008(11) 0.0032(13) 0.0081(13)
Si1 0.0665(8) 0.0497(7) 0.0879(9) 0.0105(6) -0.0036(6) -0.0035(5)
C20 0.232(10) 0.131(6) 0.128(6) -0.030(5) -0.006(6) -0.097(6)
C21 0.112(5) 0.096(4) 0.126(5) 0.037(4) 0.012(4) -0.035(4)
Si2 0.0645(7) 0.0404(5) 0.0448(6) -0.0002(4) 0.0005(5) 0.0124(5)
C22 0.100(4) 0.100(4) 0.056(3) 0.014(2) -0.001(2) 0.048(3)
C23 0.090(4) 0.100(3) 0.049(2) -0.004(2) 0.011(2) 0.033(3)
N2 0.0364(14) 0.0408(14) 0.0235(12) 0.0052(10) 0.0004(11) 0.0039(11)
C1 0.0413(18) 0.0397(17) 0.0269(15) 0.0001(12) 0.0021(13) -0.0039(13)
C2 0.045(2) 0.054(2) 0.0320(16) -0.0020(14) 0.0035(15) 0.0064(16)
C3 0.052(2) 0.070(2) 0.043(2) -0.0099(18) 0.0150(18) -0.0023(19)
C4 0.074(3) 0.072(3) 0.0302(18) 0.0036(17) 0.0146(18) -0.003(2)
C5 0.073(3) 0.056(2) 0.0298(17) 0.0083(15) 0.0018(17) -0.0022(19)
C6 0.0458(19) 0.0395(17) 0.0284(15) 0.0027(13) 0.0025(14) -0.0019(14)
O1 0.0618(15) 0.0406(12) 0.0253(10) 0.0089(9) -0.0025(10) 0.0106(11)
C7 0.078(3) 0.051(2) 0.0373(19) 0.0109(16) -0.0108(18) 0.0165(19)
N3 0.0371(15) 0.0498(16) 0.0221(12) -0.0032(11) -0.0022(11) 0.0013(12)
C15 0.0373(17) 0.0318(15) 0.0295(15) 0.0016(12) -0.0006(13) 0.0049(13)
N4 0.0316(15) 0.0499(16) 0.0325(13) -0.0086(11) 0.0028(11) -0.0011(12)
C16 0.040(2) 0.070(2) 0.0387(18) -0.0086(17) 0.0039(15) 0.0099(17)
C17 0.061(3) 0.125(4) 0.078(3) -0.024(3) -0.013(2) 0.043(3)
C18 0.051(2) 0.069(2) 0.0378(18) -0.0072(16) 0.0025(16) -0.0172(18)
C19 0.098(4) 0.102(4) 0.061(3) -0.011(3) 0.017(3) -0.056(3)
C8 0.0375(18) 0.0512(19) 0.0262(15) -0.0006(13) 0.0011(13) 0.0094(14)
C9 0.058(3) 0.099(3) 0.042(2) 0.014(2) 0.0002(19) 0.001(2)
C10 0.073(3) 0.128(4) 0.046(2) 0.028(3) 0.015(2) 0.015(3)
C11 0.067(3) 0.147(5) 0.026(2) -0.003(3) 0.004(2) 0.031(3)
C12 0.112(4) 0.081(3) 0.037(2) -0.021(2) -0.016(2) 0.037(3)
C13 0.077(3) 0.049(2) 0.0318(17) -0.0054(15) -0.0098(17) 0.0187(19)
O2 0.088(2) 0.0419(13) 0.0502(15) -0.0102(12) -0.0244(14) 0.0029(13)
C14 0.192(6) 0.046(2) 0.084(3) -0.015(2) -0.070(4) -0.009(3)

loop_
_atom_type_symbol
_atom_type_description
_atom_type_scat_dispersion_real
_atom_type_scat_dispersion_imag
_atom_type_scat_source
C C 0.0033 0.0016 'International Tables Vol C Tables 4.2.6.8 and 6.1.1.4'
H H 0.0000 0.0000 'International Tables Vol C Tables 4.2.6.8 and 6.1.1.4'
Ca Ca 0.2262 0.3064 'International Tables Vol C Tables 4.2.6.8 and 6.1.1.4'
N N 0.0061 0.0033 'International Tables Vol C Tables 4.2.6.8 and 6.1.1.4'
O O 0.0106 0.0060 'International Tables Vol C Tables 4.2.6.8 and 6.1.1.4'
Si Si 0.0817 0.0704 'International Tables Vol C Tables 4.2.6.8 and 6.1.1.4'

loop_
_geom_angle_atom_site_label_1
_geom_angle_atom_site_label_2
_geom_angle_atom_site_label_3
_geom_angle
_geom_angle_site_symmetry_1
_geom_angle_site_symmetry_3
N1 Ca1 N3 121.19(10) . .
N1 Ca1 N2 127.07(10) . .
N3 Ca1 N2 111.30(9) . .
N1 Ca1 O1 85.43(9) . .
N3 Ca1 O1 132.37(8) . .
N2 Ca1 O1 62.70(7) . .
N1 Ca1 O2 83.80(9) . .
N3 Ca1 O2 60.58(8) . .
N2 Ca1 O2 118.82(8) . .
O1 Ca1 O2 166.68(8) . .
N1 Ca1 N2 131.78(9) . 2
N3 Ca1 N2 50.38(8) . 2
N2 Ca1 N2 86.85(9) . 2
O1 Ca1 N2 82.13(7) . 2
O2 Ca1 N2 110.95(8) . 2
N1 Ca1 N3 141.75(9) . 2
N3 Ca1 N3 75.76(10) . 2
N2 Ca1 N3 46.38(7) . 2
O1 Ca1 N3 108.53(7) . 2
O2 Ca1 N3 75.88(7) . 2
N2 Ca1 N3 86.10(7) 2 2
N1 Ca1 C15 128.84(10) . 2
N3 Ca1 C15 100.39(9) . 2
N2 Ca1 C15 25.45(8) . 2
O1 Ca1 C15 87.29(8) . 2
O2 Ca1 C15 93.37(8) . 2
N2 Ca1 C15 96.93(8) 2 2
N3 Ca1 C15 25.44(7) 2 2
N1 Ca1 Ca1 174.91(7) . 2
N3 Ca1 Ca1 59.72(6) . 2
N2 Ca1 Ca1 53.06(6) . 2
O1 Ca1 Ca1 90.62(5) . 2
O2 Ca1 Ca1 100.54(6) . 2
N2 Ca1 Ca1 44.19(5) 2 2
N3 Ca1 Ca1 42.86(5) 2 2
C15 Ca1 Ca1 53.97(6) 2 2
Si1 N1 Si2 132.42(18) . .
Si1 N1 Ca1 122.10(16) . .
Si2 N1 Ca1 105.48(14) . .
N1 Si1 C20 116.0(3) . .
N1 Si1 C21 115.7(2) . .
C20 Si1 C21 104.8(3) . .
N1 Si2 C23 116.01(19) . .
N1 Si2 C22 116.7(2) . .
C23 Si2 C22 106.9(2) . .
C15 N2 C1 125.5(3) 2 .
C15 N2 Ca1 105.26(18) 2 .
C1 N2 Ca1 125.92(19) . .
C15 N2 Ca1 84.63(17) 2 2
C1 N2 Ca1 116.32(18) . 2
Ca1 N2 Ca1 82.75(8) . 2
C2 C1 C6 118.2(3) . .
C2 C1 N2 126.9(3) . .
C6 C1 N2 114.6(3) . .
C1 C2 C3 120.4(3) . .
C4 C3 C2 120.1(3) . .
C3 C4 C5 120.5(3) . .
C4 C5 C6 119.8(3) . .
O1 C6 C5 124.0(3) . .
O1 C6 C1 115.0(3) . .
C5 C6 C1 121.1(3) . .
C6 O1 C7 117.2(2) . .
C6 O1 Ca1 121.57(17) . .
C7 O1 Ca1 121.1(2) . .
C15 N3 C8 127.5(3) . .
C15 N3 Ca1 101.47(18) . .
C8 N3 Ca1 129.5(2) . .
C15 N3 Ca1 78.62(16) . 2
C8 N3 Ca1 119.35(19) . 2
Ca1 N3 Ca1 77.43(7) . 2
N3 C15 N4 125.7(3) . .
N3 C15 N2 110.0(3) . 2
N4 C15 N2 124.3(3) . 2
N3 C15 Ca1 75.94(17) . 2
N4 C15 Ca1 140.6(2) . 2
N2 C15 Ca1 49.29(14) 2 2
C15 N4 C18 121.5(3) . .
C15 N4 C16 120.7(3) . .
C18 N4 C16 117.8(3) . .
N4 C16 C17 112.5(3) . .
N4 C18 C19 112.1(3) . .
C13 C8 C9 116.7(3) . .
C13 C8 N3 114.9(3) . .
C9 C8 N3 128.3(3) . .
C8 C9 C10 120.9(4) . .
C11 C10 C9 120.3(5) . .
C10 C11 C12 120.9(4) . .
C11 C12 C13 119.5(5) . .
C8 C13 C12 121.7(4) . .
C8 C13 O2 113.8(3) . .
C12 C13 O2 124.5(4) . .
C13 O2 C14 119.4(3) . .
C13 O2 Ca1 120.38(19) . .
C14 O2 Ca1 120.0(3) . .

loop_
_geom_bond_atom_site_label_1
_geom_bond_atom_site_label_2
_geom_bond_distance
_geom_bond_site_symmetry_2
Ca1 N1 2.328(3) .
Ca1 N3 2.378(3) .
Ca1 N2 2.397(2) .
Ca1 O1 2.543(2) .
Ca1 O2 2.630(3) .
Ca1 N2 2.749(3) 2
Ca1 N3 3.019(3) 2
Ca1 C15 3.051(3) 2
Ca1 Ca1 3.4119(12) 2
N1 Si1 1.657(3) .
N1 Si2 1.672(3) .
Si1 C20 1.827(7) .
Si1 C21 1.870(5) .
Si2 C23 1.852(4) .
Si2 C22 1.857(4) .
N2 C15 1.359(4) 2
N2 C1 1.409(4) .
N2 Ca1 2.749(3) 2
C1 C2 1.389(5) .
C1 C6 1.403(4) .
C2 C3 1.403(5) .
C3 C4 1.372(5) .
C4 C5 1.377(5) .
C5 C6 1.386(4) .
C6 O1 1.377(4) .
O1 C7 1.437(4) .
N3 C15 1.337(4) .
N3 C8 1.395(4) .
N3 Ca1 3.019(3) 2
C15 N4 1.355(4) .
C15 N2 1.359(4) 2
C15 Ca1 3.051(3) 2
N4 C18 1.462(4) .
N4 C16 1.469(4) .
C16 C17 1.505(5) .
C18 C19 1.523(5) .
C8 C13 1.385(5) .
C8 C9 1.389(5) .
C9 C10 1.406(6) .
C10 C11 1.321(7) .
C11 C12 1.371(7) .
C12 C13 1.386(5) .
C13 O2 1.392(5) .
O2 C14 1.468(5) .
